data_4087571
loop_
_publ_author_name
'Karthik, Vedhagiri'
'Gupta, Vivek'
'Anantharaman, Ganapathi'

_publ_section_title
;
 Synthesis, Structure, and Coordination Chemistry of
 Phosphine-Functionalized Imidazole/Imidazolium Salts and Cleavage of a
 C--P Bond in an NHC--Phosphenium Salt using a Pd(0) Precursor
;
_journal_issue 15
_journal_name_full Organometallics
_journal_page_first 3713
_journal_paper_doi 10.1021/acs.organomet.5b00336
_journal_volume 34
_journal_year 2015
_chemical_formula_moiety 'C28 H24 Cl2 N2 P2 Pd'
_chemical_formula_sum 'C28 H24 Cl2 N2 P2 Pd'
_chemical_formula_weight 627.73
_chemical_name_common 'Pd-bis-phosphine complex'
_space_group_IT_number 2
_space_group_name_Hall '-P 1'
_space_group_name_H-M_alt 'P -1'
_symmetry_cell_setting triclinic
_symmetry_space_group_name_Hall '-P 1'
_symmetry_space_group_name_H-M 'P -1'
_atom_sites_solution_hydrogens geom
_atom_sites_solution_primary direct
_atom_sites_solution_secondary difmap
_audit_creation_method SHELXL-97
_cell_angle_alpha 91.336(2)
_cell_angle_beta 91.389(2)
_cell_angle_gamma 103.033(2)
_cell_formula_units_Z 4
_cell_length_a 11.2228(10)
_cell_length_b 15.2307(13)
_cell_length_c 15.6328(14)
_cell_measurement_reflns_used 5960
_cell_measurement_temperature 100(2)
_cell_measurement_theta_max 28.30
_cell_measurement_theta_min 2.42
_cell_volume 2601.4(4)
_computing_cell_refinement 'Bruker SMART'
_computing_data_collection 'Bruker SMART'
_computing_data_reduction 'Bruker SAINT'
_computing_structure_refinement 'SHELXL-97 (Sheldrick, 1997)'
_computing_structure_solution 'SHELXS-97 (Sheldrick, 1990)'
_diffrn_ambient_temperature 100(2)
_diffrn_measured_fraction_theta_full 0.967
_diffrn_measured_fraction_theta_max 0.967
_diffrn_measurement_device_type 'CCD area detector'
_diffrn_measurement_method 'phi and omega scans'
_diffrn_radiation_monochromator graphite
_diffrn_radiation_source 'fine-focus sealed tube'
_diffrn_radiation_type MoK\a
_diffrn_radiation_wavelength 0.71073
_diffrn_reflns_av_R_equivalents 0.0213
_diffrn_reflns_av_sigmaI/netI 0.0449
_diffrn_reflns_limit_h_max 12
_diffrn_reflns_limit_h_min -13
_diffrn_reflns_limit_k_max 18
_diffrn_reflns_limit_k_min -18
_diffrn_reflns_limit_l_max 14
_diffrn_reflns_limit_l_min -19
_diffrn_reflns_number 14415
_diffrn_reflns_theta_full 26.00
_diffrn_reflns_theta_max 26.00
_diffrn_reflns_theta_min 1.86
_exptl_absorpt_coefficient_mu 1.063
_exptl_absorpt_correction_T_max 0.9448
_exptl_absorpt_correction_T_min 0.9039
_exptl_absorpt_correction_type empirical
_exptl_absorpt_process_details sadabs
_exptl_crystal_colour Red
_exptl_crystal_density_diffrn 1.603
_exptl_crystal_density_method 'not measured'
_exptl_crystal_description Needle
_exptl_crystal_F_000 1264
_exptl_crystal_size_max 0.10
_exptl_crystal_size_mid 0.08
_exptl_crystal_size_min 0.05
_refine_diff_density_max 1.146
_refine_diff_density_min -0.489
_refine_diff_density_rms 0.103
_refine_ls_extinction_method none
_refine_ls_goodness_of_fit_ref 1.054
_refine_ls_hydrogen_treatment constr
_refine_ls_matrix_type full
_refine_ls_number_parameters 633
_refine_ls_number_reflns 9891
_refine_ls_number_restraints 0
_refine_ls_restrained_S_all 1.054
_refine_ls_R_factor_all 0.0458
_refine_ls_R_factor_gt 0.0369
_refine_ls_shift/su_max 0.001
_refine_ls_shift/su_mean 0.000
_refine_ls_structure_factor_coef Fsqd
_refine_ls_weighting_details 'calc w=1/[\s^2^(Fo^2^)+(0.0432P)^2^+1.5457P] where P=(Fo^2^+2Fc^2^)/3'
_refine_ls_weighting_scheme calc
_refine_ls_wR_factor_gt 0.0860
_refine_ls_wR_factor_ref 0.0928
_reflns_number_gt 8244
_reflns_number_total 9891
_reflns_threshold_expression >2sigma(I)
_cod_data_source_file om5b00336_si_002.cif
_cod_data_source_block 2augbm
_cod_depositor_comments
;
The following automatic conversions were performed:

data item '_exptl_absorpt_correction_type' value 'Empirical' was
changed to 'empirical' in accordance with the
/home/saulius/struct/COD-crude-data/automatic-downloads/DataCite-retrospective/ACS/depositions/lib/dictionaries/cif_core.dic
dictionary named 'cif_core.dic' version 2.4.2 last updated on
2011-04-26.

data item '_symmetry_cell_setting' value 'Triclinic' was changed to
'triclinic' in accordance with the
/home/saulius/struct/COD-crude-data/automatic-downloads/DataCite-retrospective/ACS/depositions/lib/dictionaries/cif_core.dic
dictionary named 'cif_core.dic' version 2.4.2 last updated on
2011-04-26.

Automatic conversion script
Id: cif_fix_values 6909 2019-04-08 15:41:33Z antanas 
;
_cod_original_sg_symbol_Hall -P1
_cod_original_sg_symbol_H-M 'P-1   '
_cod_database_code 4087571

loop_
_symmetry_equiv_pos_as_xyz
'x, y, z'
'-x, -y, -z'

loop_
_atom_site_label
_atom_site_type_symbol
_atom_site_fract_x
_atom_site_fract_y
_atom_site_fract_z
_atom_site_U_iso_or_equiv
_atom_site_adp_type
_atom_site_occupancy
_atom_site_symmetry_multiplicity
_atom_site_calc_flag
_atom_site_refinement_flags
C1 C 0.9583(3) 0.2705(2) 0.0576(2) 0.0219(7) Uani 1 1 d .
H1 H 0.9959 0.2932 0.0064 0.026 Uiso 1 1 calc R
C2 C 0.9062(3) 0.1895(2) 0.1657(2) 0.0169(7) Uani 1 1 d .
C3 C 0.8443(3) 0.2577(2) 0.1704(2) 0.0155(7) Uani 1 1 d .
C4 C 0.8383(3) 0.3902(2) 0.0742(2) 0.0226(8) Uani 1 1 d .
H4A H 0.8810 0.4419 0.1100 0.034 Uiso 1 1 calc R
H4B H 0.7498 0.3812 0.0811 0.034 Uiso 1 1 calc R
H4C H 0.8575 0.4015 0.0141 0.034 Uiso 1 1 calc R
C5 C 0.8263(3) -0.0027(2) 0.1850(2) 0.0209(7) Uani 1 1 d .
C6 C 0.7128(4) -0.0588(3) 0.1981(2) 0.0349(10) Uani 1 1 d .
H6 H 0.6593 -0.0415 0.2380 0.042 Uiso 1 1 calc R
C7 C 0.6776(5) -0.1404(3) 0.1525(3) 0.0506(13) Uani 1 1 d .
H7 H 0.6004 -0.1793 0.1621 0.061 Uiso 1 1 calc R
C8 C 0.7539(5) -0.1649(3) 0.0938(3) 0.0510(14) Uani 1 1 d .
H8 H 0.7291 -0.2206 0.0626 0.061 Uiso 1 1 calc R
C9 C 0.8669(5) -0.1089(3) 0.0797(3) 0.0441(12) Uani 1 1 d .
H9 H 0.9189 -0.1258 0.0384 0.053 Uiso 1 1 calc R
C10 C 0.9039(4) -0.0282(3) 0.1258(3) 0.0339(9) Uani 1 1 d .
H10 H 0.9821 0.0097 0.1171 0.041 Uiso 1 1 calc R
C11 C 1.0262(3) 0.1000(2) 0.2919(2) 0.0177(7) Uani 1 1 d .
C12 C 1.0321(3) 0.0306(2) 0.3472(2) 0.0212(7) Uani 1 1 d .
H12 H 0.9604 -0.0141 0.3578 0.025 Uiso 1 1 calc R
C13 C 1.1424(3) 0.0268(2) 0.3867(2) 0.0236(8) Uani 1 1 d .
H13 H 1.1465 -0.0203 0.4248 0.028 Uiso 1 1 calc R
C14 C 1.2470(3) 0.0917(2) 0.3708(2) 0.0232(8) Uani 1 1 d .
H14 H 1.3225 0.0893 0.3984 0.028 Uiso 1 1 calc R
C15 C 1.2422(3) 0.1600(2) 0.3151(2) 0.0244(8) Uani 1 1 d .
H15 H 1.3147 0.2037 0.3037 0.029 Uiso 1 1 calc R
C16 C 1.1319(3) 0.1652(2) 0.2757(2) 0.0199(7) Uani 1 1 d .
H16 H 1.1283 0.2126 0.2380 0.024 Uiso 1 1 calc R
C17 C 0.8014(3) 0.3676(2) 0.3157(2) 0.0177(7) Uani 1 1 d .
C18 C 0.7382(3) 0.3879(2) 0.3867(2) 0.0243(8) Uani 1 1 d .
H18 H 0.6653 0.3470 0.4023 0.029 Uiso 1 1 calc R
C19 C 0.7803(3) 0.4669(2) 0.4346(2) 0.0289(9) Uani 1 1 d .
H19 H 0.7364 0.4801 0.4826 0.035 Uiso 1 1 calc R
C20 C 0.8875(3) 0.5270(2) 0.4122(2) 0.0273(8) Uani 1 1 d .
H20 H 0.9171 0.5811 0.4451 0.033 Uiso 1 1 calc R
C21 C 0.9500(3) 0.5075(2) 0.3423(2) 0.0247(8) Uani 1 1 d .
H21 H 1.0225 0.5488 0.3268 0.030 Uiso 1 1 calc R
C22 C 0.9087(3) 0.4285(2) 0.2942(2) 0.0218(7) Uani 1 1 d .
H22 H 0.9535 0.4156 0.2464 0.026 Uiso 1 1 calc R
C23 C 0.5976(3) 0.2687(2) 0.2071(2) 0.0160(7) Uani 1 1 d .
C24 C 0.5494(3) 0.3454(2) 0.2109(2) 0.0209(7) Uani 1 1 d .
H24 H 0.5934 0.3984 0.2405 0.025 Uiso 1 1 calc R
C25 C 0.4368(3) 0.3442(2) 0.1712(2) 0.0243(8) Uani 1 1 d .
H25 H 0.4032 0.3960 0.1753 0.029 Uiso 1 1 calc R
C26 C 0.3736(3) 0.2689(2) 0.1259(2) 0.0242(8) Uani 1 1 d .
H26 H 0.2978 0.2692 0.0978 0.029 Uiso 1 1 calc R
C27 C 0.4211(3) 0.1922(2) 0.1217(2) 0.0263(8) Uani 1 1 d .
H27 H 0.3779 0.1402 0.0902 0.032 Uiso 1 1 calc R
C28 C 0.5309(3) 0.1914(2) 0.1630(2) 0.0210(7) Uani 1 1 d .
H28 H 0.5615 0.1381 0.1614 0.025 Uiso 1 1 calc R
C29 C 0.4655(3) 0.1950(2) 0.5975(2) 0.0191(7) Uani 1 1 d .
H29 H 0.4040 0.1574 0.5619 0.023 Uiso 1 1 calc R
C30 C 0.5683(3) 0.3074(2) 0.6694(2) 0.0173(7) Uani 1 1 d .
C31 C 0.6306(3) 0.2405(2) 0.6779(2) 0.0177(7) Uani 1 1 d .
C32 C 0.5892(3) 0.0787(2) 0.6172(2) 0.0213(7) Uani 1 1 d .
H32A H 0.5140 0.0350 0.5992 0.032 Uiso 1 1 calc R
H32B H 0.6222 0.0594 0.6704 0.032 Uiso 1 1 calc R
H32C H 0.6496 0.0823 0.5724 0.032 Uiso 1 1 calc R
C33 C 0.4888(3) 0.4109(2) 0.7992(2) 0.0158(7) Uani 1 1 d .
C34 C 0.3716(3) 0.4001(2) 0.7617(2) 0.0208(7) Uani 1 1 d .
H34 H 0.3601 0.3919 0.7014 0.025 Uiso 1 1 calc R
C35 C 0.2725(3) 0.4013(2) 0.8124(2) 0.0218(7) Uani 1 1 d .
H35 H 0.1934 0.3950 0.7866 0.026 Uiso 1 1 calc R
C36 C 0.2881(3) 0.4115(2) 0.9007(2) 0.0224(8) Uani 1 1 d .
H36 H 0.2202 0.4135 0.9353 0.027 Uiso 1 1 calc R
C37 C 0.4029(3) 0.4187(2) 0.9382(2) 0.0226(8) Uani 1 1 d .
H37 H 0.4131 0.4233 0.9987 0.027 Uiso 1 1 calc R
C38 C 0.5034(3) 0.4193(2) 0.8880(2) 0.0200(7) Uani 1 1 d .
H38 H 0.5823 0.4255 0.9142 0.024 Uiso 1 1 calc R
C39 C 0.6411(3) 0.5058(2) 0.6631(2) 0.0169(7) Uani 1 1 d .
C40 C 0.7586(3) 0.5594(2) 0.6569(2) 0.0207(7) Uani 1 1 d .
H40 H 0.8241 0.5468 0.6905 0.025 Uiso 1 1 calc R
C41 C 0.7805(3) 0.6313(2) 0.6019(2) 0.0244(8) Uani 1 1 d .
H41 H 0.8611 0.6671 0.5974 0.029 Uiso 1 1 calc R
C42 C 0.6855(3) 0.6508(2) 0.5538(2) 0.0236(8) Uani 1 1 d .
H42 H 0.7005 0.7004 0.5167 0.028 Uiso 1 1 calc R
C43 C 0.5689(3) 0.5981(2) 0.5597(2) 0.0262(8) Uani 1 1 d .
H43 H 0.5037 0.6111 0.5260 0.031 Uiso 1 1 calc R
C44 C 0.5462(3) 0.5262(2) 0.6147(2) 0.0243(8) Uani 1 1 d .
H44 H 0.4654 0.4909 0.6191 0.029 Uiso 1 1 calc R
C45 C 0.8862(3) 0.2378(2) 0.6697(2) 0.0187(7) Uani 1 1 d .
C46 C 0.9980(3) 0.2256(2) 0.7022(2) 0.0223(7) Uani 1 1 d .
H46 H 1.0146 0.2295 0.7622 0.027 Uiso 1 1 calc R
C47 C 1.0849(3) 0.2076(2) 0.6469(3) 0.0272(8) Uani 1 1 d .
H47 H 1.1611 0.1997 0.6692 0.033 Uiso 1 1 calc R
C48 C 1.0611(3) 0.2011(2) 0.5587(3) 0.0306(9) Uani 1 1 d .
H48 H 1.1198 0.1870 0.5211 0.037 Uiso 1 1 calc R
C49 C 0.9517(3) 0.2154(2) 0.5267(2) 0.0282(9) Uani 1 1 d .
H49 H 0.9362 0.2122 0.4665 0.034 Uiso 1 1 calc R
C50 C 0.8637(3) 0.2346(2) 0.5808(2) 0.0215(7) Uani 1 1 d .
H50 H 0.7892 0.2453 0.5579 0.026 Uiso 1 1 calc R
C51 C 0.7501(3) 0.1755(2) 0.8232(2) 0.0181(7) Uani 1 1 d .
C52 C 0.6918(4) 0.1932(2) 0.8970(2) 0.0306(9) Uani 1 1 d .
H52 H 0.6647 0.2477 0.9030 0.037 Uiso 1 1 calc R
C53 C 0.6733(4) 0.1315(3) 0.9621(3) 0.0393(11) Uani 1 1 d .
H53 H 0.6325 0.1438 1.0120 0.047 Uiso 1 1 calc R
C54 C 0.7136(4) 0.0525(3) 0.9548(3) 0.0345(10) Uani 1 1 d .
H54 H 0.7018 0.0109 0.9998 0.041 Uiso 1 1 calc R
C55 C 0.7712(4) 0.0347(3) 0.8817(3) 0.0338(9) Uani 1 1 d .
H55 H 0.7982 -0.0199 0.8763 0.041 Uiso 1 1 calc R
C56 C 0.7902(3) 0.0955(2) 0.8160(3) 0.0272(8) Uani 1 1 d .
H56 H 0.8305 0.0826 0.7661 0.033 Uiso 1 1 calc R
Cl1 Cl 0.74032(7) 0.01129(5) 0.41192(5) 0.02083(18) Uani 1 1 d .
Cl2 Cl 0.57867(7) 0.17271(6) 0.41033(5) 0.02160(18) Uani 1 1 d .
Cl3 Cl 0.81265(7) 0.53887(5) 0.87143(5) 0.02013(18) Uani 1 1 d .
Cl4 Cl 0.97382(7) 0.37665(5) 0.86439(5) 0.01866(17) Uani 1 1 d .
N1 N 0.8779(3) 0.30927(18) 0.10032(17) 0.0173(6) Uani 1 1 d .
N2 N 0.9786(3) 0.19755(19) 0.09510(18) 0.0209(6) Uani 1 1 d .
N3 N 0.5621(2) 0.16748(18) 0.63149(17) 0.0172(6) Uani 1 1 d .
N4 N 0.4644(3) 0.27976(18) 0.61846(18) 0.0189(6) Uani 1 1 d .
P1 P 0.87855(8) 0.10420(5) 0.24429(5) 0.01475(17) Uani 1 1 d .
P2 P 0.74303(8) 0.26309(5) 0.25617(5) 0.01428(17) Uani 1 1 d .
P3 P 0.61896(7) 0.40992(6) 0.73286(5) 0.01481(17) Uani 1 1 d .
P4 P 0.76973(7) 0.25919(5) 0.74066(5) 0.01516(18) Uani 1 1 d .
Pd1 Pd 0.73787(2) 0.138547(16) 0.330713(15) 0.01429(7) Uani 1 1 d .
Pd2 Pd 0.79191(2) 0.397262(16) 0.801084(15) 0.01406(7) Uani 1 1 d .

loop_
_atom_site_aniso_label
_atom_site_aniso_U_11
_atom_site_aniso_U_22
_atom_site_aniso_U_33
_atom_site_aniso_U_23
_atom_site_aniso_U_13
_atom_site_aniso_U_12
C1 0.029(2) 0.0220(18) 0.0166(17) 0.0019(14) 0.0040(14) 0.0080(15)
C2 0.0191(17) 0.0164(16) 0.0137(16) -0.0023(13) -0.0026(13) 0.0017(13)
C3 0.0140(16) 0.0174(16) 0.0141(16) 0.0002(13) -0.0014(12) 0.0018(13)
C4 0.031(2) 0.0171(17) 0.0228(19) 0.0058(14) 0.0059(15) 0.0111(15)
C5 0.0269(19) 0.0187(17) 0.0173(18) 0.0009(14) -0.0096(14) 0.0068(14)
C6 0.043(2) 0.032(2) 0.023(2) -0.0036(17) -0.0052(17) -0.0053(18)
C7 0.066(3) 0.036(2) 0.036(3) -0.002(2) -0.012(2) -0.015(2)
C8 0.093(4) 0.021(2) 0.036(3) -0.0044(19) -0.025(3) 0.012(2)
C9 0.063(3) 0.042(3) 0.037(3) -0.015(2) -0.011(2) 0.034(2)
C10 0.040(2) 0.028(2) 0.035(2) -0.0102(18) -0.0050(18) 0.0123(18)
C11 0.0185(17) 0.0171(16) 0.0183(17) -0.0027(13) 0.0016(13) 0.0058(13)
C12 0.0226(18) 0.0193(17) 0.0218(18) 0.0024(14) -0.0017(14) 0.0049(14)
C13 0.0249(19) 0.0228(18) 0.026(2) 0.0019(15) -0.0025(15) 0.0122(15)
C14 0.0193(18) 0.0275(19) 0.0240(19) -0.0073(15) -0.0042(14) 0.0093(15)
C15 0.0195(18) 0.0260(19) 0.026(2) -0.0048(16) -0.0002(14) 0.0017(15)
C16 0.0213(18) 0.0165(16) 0.0222(18) 0.0012(14) -0.0010(14) 0.0052(14)
C17 0.0197(17) 0.0164(16) 0.0176(17) -0.0004(13) -0.0013(13) 0.0053(13)
C18 0.0205(18) 0.0233(18) 0.028(2) -0.0043(15) 0.0052(15) 0.0023(15)
C19 0.030(2) 0.0252(19) 0.030(2) -0.0092(16) 0.0088(16) 0.0029(16)
C20 0.026(2) 0.0229(18) 0.031(2) -0.0088(16) -0.0024(16) 0.0016(15)
C21 0.0222(19) 0.0236(18) 0.0242(19) -0.0009(15) 0.0047(15) -0.0040(15)
C22 0.0211(18) 0.0235(18) 0.0191(18) -0.0020(14) 0.0034(14) 0.0017(14)
C23 0.0172(17) 0.0168(16) 0.0150(16) 0.0045(13) 0.0014(13) 0.0054(13)
C24 0.0252(19) 0.0159(17) 0.0226(19) 0.0007(14) -0.0032(14) 0.0071(14)
C25 0.0220(19) 0.0236(18) 0.029(2) 0.0039(15) -0.0007(15) 0.0089(15)
C26 0.0204(18) 0.030(2) 0.0226(19) 0.0044(15) -0.0053(14) 0.0063(15)
C27 0.025(2) 0.0239(19) 0.028(2) -0.0070(16) -0.0064(15) 0.0030(15)
C28 0.0244(19) 0.0187(17) 0.0216(18) -0.0015(14) -0.0024(14) 0.0091(14)
C29 0.0202(18) 0.0166(16) 0.0188(18) -0.0022(14) 0.0008(13) 0.0010(14)
C30 0.0138(16) 0.0202(17) 0.0169(17) -0.0002(14) -0.0005(13) 0.0022(13)
C31 0.0183(17) 0.0165(16) 0.0176(17) -0.0004(13) 0.0005(13) 0.0025(13)
C32 0.0235(19) 0.0150(16) 0.0269(19) -0.0020(14) -0.0010(15) 0.0075(14)
C33 0.0165(16) 0.0121(15) 0.0184(17) 0.0026(13) -0.0007(13) 0.0023(13)
C34 0.0202(18) 0.0190(17) 0.0224(18) 0.0017(14) -0.0002(14) 0.0028(14)
C35 0.0200(18) 0.0191(17) 0.0264(19) -0.0012(15) -0.0008(14) 0.0048(14)
C36 0.0198(18) 0.0189(17) 0.028(2) 0.0010(15) 0.0060(15) 0.0035(14)
C37 0.0218(18) 0.0236(18) 0.0205(18) -0.0014(15) 0.0016(14) 0.0011(15)
C38 0.0199(18) 0.0208(17) 0.0181(17) -0.0005(14) -0.0008(14) 0.0025(14)
C39 0.0172(17) 0.0190(16) 0.0158(17) -0.0028(13) 0.0012(13) 0.0069(13)
C40 0.0214(18) 0.0202(17) 0.0197(18) -0.0007(14) -0.0026(14) 0.0035(14)
C41 0.026(2) 0.0194(17) 0.0243(19) 0.0002(15) 0.0025(15) -0.0024(15)
C42 0.034(2) 0.0167(17) 0.0204(18) 0.0003(14) 0.0024(15) 0.0060(15)
C43 0.0240(19) 0.0266(19) 0.031(2) 0.0070(16) -0.0009(15) 0.0106(16)
C44 0.0174(18) 0.0254(19) 0.031(2) 0.0065(16) 0.0045(15) 0.0054(15)
C45 0.0182(17) 0.0144(16) 0.0222(18) -0.0014(14) 0.0047(14) 0.0009(13)
C46 0.0213(18) 0.0180(17) 0.027(2) -0.0010(15) 0.0013(14) 0.0039(14)
C47 0.0205(19) 0.0230(18) 0.039(2) 0.0013(16) 0.0053(16) 0.0058(15)
C48 0.027(2) 0.0213(18) 0.040(2) -0.0077(17) 0.0164(17) -0.0030(16)
C49 0.029(2) 0.029(2) 0.0218(19) -0.0069(16) 0.0087(15) -0.0054(16)
C50 0.0193(18) 0.0197(17) 0.0245(19) 0.0018(15) 0.0020(14) 0.0018(14)
C51 0.0165(17) 0.0161(16) 0.0200(18) 0.0021(13) -0.0019(13) 0.0005(13)
C52 0.044(2) 0.0210(18) 0.027(2) 0.0000(16) 0.0084(17) 0.0082(17)
C53 0.057(3) 0.032(2) 0.025(2) 0.0015(18) 0.0129(19) 0.000(2)
C54 0.042(2) 0.030(2) 0.026(2) 0.0114(17) -0.0045(18) -0.0027(18)
C55 0.029(2) 0.025(2) 0.050(3) 0.0158(18) 0.0010(18) 0.0086(17)
C56 0.027(2) 0.0255(19) 0.031(2) 0.0068(16) 0.0058(16) 0.0087(16)
Cl1 0.0207(4) 0.0199(4) 0.0222(4) 0.0078(3) 0.0015(3) 0.0046(3)
Cl2 0.0198(4) 0.0239(4) 0.0226(4) 0.0042(3) 0.0066(3) 0.0070(3)
Cl3 0.0191(4) 0.0188(4) 0.0232(4) -0.0031(3) -0.0023(3) 0.0065(3)
Cl4 0.0146(4) 0.0241(4) 0.0181(4) 0.0026(3) -0.0003(3) 0.0060(3)
N1 0.0215(15) 0.0163(14) 0.0155(14) 0.0027(11) 0.0026(11) 0.0068(12)
N2 0.0248(16) 0.0196(15) 0.0204(15) 0.0006(12) 0.0047(12) 0.0090(12)
N3 0.0172(14) 0.0166(14) 0.0183(15) 0.0006(11) 0.0007(11) 0.0047(11)
N4 0.0204(15) 0.0189(14) 0.0173(15) -0.0007(12) -0.0023(11) 0.0050(12)
P1 0.0163(4) 0.0139(4) 0.0146(4) 0.0008(3) -0.0003(3) 0.0048(3)
P2 0.0153(4) 0.0141(4) 0.0140(4) 0.0000(3) 0.0014(3) 0.0042(3)
P3 0.0133(4) 0.0156(4) 0.0154(4) 0.0003(3) -0.0008(3) 0.0032(3)
P4 0.0133(4) 0.0155(4) 0.0167(4) 0.0006(3) 0.0008(3) 0.0033(3)
Pd1 0.01397(13) 0.01440(13) 0.01461(14) 0.00210(10) 0.00093(9) 0.00319(10)
Pd2 0.01209(13) 0.01546(13) 0.01460(13) 0.00029(10) -0.00069(9) 0.00319(10)

loop_
_atom_type_symbol
_atom_type_description
_atom_type_scat_dispersion_real
_atom_type_scat_dispersion_imag
_atom_type_scat_source
C C 0.0033 0.0016 'International Tables Vol C Tables 4.2.6.8 and 6.1.1.4'
H H 0.0000 0.0000 'International Tables Vol C Tables 4.2.6.8 and 6.1.1.4'
N N 0.0061 0.0033 'International Tables Vol C Tables 4.2.6.8 and 6.1.1.4'
P P 0.1023 0.0942 'International Tables Vol C Tables 4.2.6.8 and 6.1.1.4'
Cl Cl 0.1484 0.1585 'International Tables Vol C Tables 4.2.6.8 and 6.1.1.4'
Pd Pd -0.9988 1.0072 'International Tables Vol C Tables 4.2.6.8 and 6.1.1.4'

loop_
_geom_angle_atom_site_label_1
_geom_angle_atom_site_label_2
_geom_angle_atom_site_label_3
_geom_angle
N2 C1 N1 113.0(3)
N2 C1 H1 123.5
N1 C1 H1 123.5
C3 C2 N2 111.2(3)
C3 C2 P1 118.6(2)
N2 C2 P1 130.1(2)
N1 C3 C2 105.7(3)
N1 C3 P2 133.9(2)
C2 C3 P2 120.4(2)
N1 C4 H4A 109.5
N1 C4 H4B 109.5
H4A C4 H4B 109.5
N1 C4 H4C 109.5
H4A C4 H4C 109.5
H4B C4 H4C 109.5
C6 C5 C10 119.8(3)
C6 C5 P1 121.8(3)
C10 C5 P1 118.4(3)
C5 C6 C7 119.8(4)
C5 C6 H6 120.1
C7 C6 H6 120.1
C8 C7 C6 120.2(4)
C8 C7 H7 119.9
C6 C7 H7 119.9
C7 C8 C9 120.4(4)
C7 C8 H8 119.8
C9 C8 H8 119.8
C10 C9 C8 120.0(4)
C10 C9 H9 120.0
C8 C9 H9 120.0
C9 C10 C5 119.8(4)
C9 C10 H10 120.1
C5 C10 H10 120.1
C12 C11 C16 120.0(3)
C12 C11 P1 118.3(2)
C16 C11 P1 121.7(3)
C13 C12 C11 120.0(3)
C13 C12 H12 120.0
C11 C12 H12 120.0
C12 C13 C14 119.9(3)
C12 C13 H13 120.0
C14 C13 H13 120.0
C15 C14 C13 120.5(3)
C15 C14 H14 119.8
C13 C14 H14 119.8
C14 C15 C16 120.2(3)
C14 C15 H15 119.9
C16 C15 H15 119.9
C15 C16 C11 119.5(3)
C15 C16 H16 120.3
C11 C16 H16 120.3
C18 C17 C22 118.7(3)
C18 C17 P2 118.9(3)
C22 C17 P2 122.4(3)
C19 C18 C17 120.8(3)
C19 C18 H18 119.6
C17 C18 H18 119.6
C18 C19 C20 119.8(3)
C18 C19 H19 120.1
C20 C19 H19 120.1
C21 C20 C19 119.6(3)
C21 C20 H20 120.2
C19 C20 H20 120.2
C20 C21 C22 120.9(3)
C20 C21 H21 119.5
C22 C21 H21 119.5
C21 C22 C17 120.1(3)
C21 C22 H22 120.0
C17 C22 H22 120.0
C24 C23 C28 119.0(3)
C24 C23 P2 123.5(3)
C28 C23 P2 117.5(2)
C25 C24 C23 119.9(3)
C25 C24 H24 120.1
C23 C24 H24 120.1
C26 C25 C24 120.8(3)
C26 C25 H25 119.6
C24 C25 H25 119.6
C25 C26 C27 119.7(3)
C25 C26 H26 120.2
C27 C26 H26 120.2
C28 C27 C26 120.2(3)
C28 C27 H27 119.9
C26 C27 H27 119.9
C27 C28 C23 120.4(3)
C27 C28 H28 119.8
C23 C28 H28 119.8
N4 C29 N3 113.6(3)
N4 C29 H29 123.2
N3 C29 H29 123.2
C31 C30 N4 111.6(3)
C31 C30 P3 118.6(3)
N4 C30 P3 129.3(3)
C30 C31 N3 105.3(3)
C30 C31 P4 120.6(2)
N3 C31 P4 134.0(2)
N3 C32 H32A 109.5
N3 C32 H32B 109.5
H32A C32 H32B 109.5
N3 C32 H32C 109.5
H32A C32 H32C 109.5
H32B C32 H32C 109.5
C38 C33 C34 119.3(3)
C38 C33 P3 120.5(3)
C34 C33 P3 120.2(3)
C35 C34 C33 120.1(3)
C35 C34 H34 120.0
C33 C34 H34 120.0
C34 C35 C36 120.3(3)
C34 C35 H35 119.8
C36 C35 H35 119.8
C37 C36 C35 119.7(3)
C37 C36 H36 120.2
C35 C36 H36 120.2
C36 C37 C38 120.6(3)
C36 C37 H37 119.7
C38 C37 H37 119.7
C37 C38 C33 120.0(3)
C37 C38 H38 120.0
C33 C38 H38 120.0
C44 C39 C40 118.9(3)
C44 C39 P3 122.6(3)
C40 C39 P3 118.5(3)
C41 C40 C39 120.4(3)
C41 C40 H40 119.8
C39 C40 H40 119.8
C42 C41 C40 120.2(3)
C42 C41 H41 119.9
C40 C41 H41 119.9
C43 C42 C41 119.8(3)
C43 C42 H42 120.1
C41 C42 H42 120.1
C42 C43 C44 120.3(3)
C42 C43 H43 119.8
C44 C43 H43 119.8
C39 C44 C43 120.4(3)
C39 C44 H44 119.8
C43 C44 H44 119.8
C46 C45 C50 119.7(3)
C46 C45 P4 120.9(3)
C50 C45 P4 119.4(3)
C47 C46 C45 120.0(3)
C47 C46 H46 120.0
C45 C46 H46 120.0
C46 C47 C48 120.4(4)
C46 C47 H47 119.8
C48 C47 H47 119.8
C49 C48 C47 119.4(3)
C49 C48 H48 120.3
C47 C48 H48 120.3
C48 C49 C50 121.2(4)
C48 C49 H49 119.4
C50 C49 H49 119.4
C49 C50 C45 119.2(3)
C49 C50 H50 120.4
C45 C50 H50 120.4
C52 C51 C56 119.1(3)
C52 C51 P4 117.5(3)
C56 C51 P4 123.4(3)
C53 C52 C51 120.2(4)
C53 C52 H52 119.9
C51 C52 H52 119.9
C54 C53 C52 120.5(4)
C54 C53 H53 119.7
C52 C53 H53 119.7
C55 C54 C53 119.4(4)
C55 C54 H54 120.3
C53 C54 H54 120.3
C54 C55 C56 120.8(4)
C54 C55 H55 119.6
C56 C55 H55 119.6
C55 C56 C51 120.0(3)
C55 C56 H56 120.0
C51 C56 H56 120.0
C1 N1 C3 106.3(3)
C1 N1 C4 125.2(3)
C3 N1 C4 128.5(3)
C1 N2 C2 103.8(3)
C29 N3 C31 106.2(3)
C29 N3 C32 125.8(3)
C31 N3 C32 128.0(3)
C29 N4 C30 103.2(3)
C2 P1 C11 106.90(15)
C2 P1 C5 106.05(15)
C11 P1 C5 105.48(15)
C2 P1 Pd1 106.31(11)
C11 P1 Pd1 117.72(11)
C5 P1 Pd1 113.65(12)
C3 P2 C17 107.70(15)
C3 P2 C23 106.46(15)
C17 P2 C23 107.84(15)
C3 P2 Pd1 105.60(11)
C17 P2 Pd1 114.70(11)
C23 P2 Pd1 114.04(11)
C30 P3 C33 102.66(15)
C30 P3 C39 109.23(15)
C33 P3 C39 108.97(14)
C30 P3 Pd2 105.91(11)
C33 P3 Pd2 116.43(11)
C39 P3 Pd2 112.91(11)
C31 P4 C45 106.38(16)
C31 P4 C51 107.91(15)
C45 P4 C51 107.95(15)
C31 P4 Pd2 105.38(11)
C45 P4 Pd2 118.94(11)
C51 P4 Pd2 109.75(11)
P2 Pd1 P1 88.89(3)
P2 Pd1 Cl1 177.52(3)
P1 Pd1 Cl1 90.63(3)
P2 Pd1 Cl2 88.94(3)
P1 Pd1 Cl2 174.85(3)
Cl1 Pd1 Cl2 91.73(3)
P3 Pd2 P4 89.13(3)
P3 Pd2 Cl4 175.86(3)
P4 Pd2 Cl4 87.13(3)
P3 Pd2 Cl3 91.83(3)
P4 Pd2 Cl3 177.04(3)
Cl4 Pd2 Cl3 92.00(3)

loop_
_geom_bond_atom_site_label_1
_geom_bond_atom_site_label_2
_geom_bond_distance
C1 N2 1.329(4)
C1 N1 1.364(4)
C1 H1 0.9500
C2 C3 1.375(5)
C2 N2 1.377(4)
C2 P1 1.791(3)
C3 N1 1.373(4)
C3 P2 1.791(3)
C4 N1 1.464(4)
C4 H4A 0.9800
C4 H4B 0.9800
C4 H4C 0.9800
C5 C6 1.387(5)
C5 C10 1.394(5)
C5 P1 1.824(3)
C6 C7 1.389(6)
C6 H6 0.9500
C7 C8 1.372(7)
C7 H7 0.9500
C8 C9 1.386(7)
C8 H8 0.9500
C9 C10 1.384(5)
C9 H9 0.9500
C10 H10 0.9500
C11 C12 1.393(5)
C11 C16 1.397(5)
C11 P1 1.815(3)
C12 C13 1.384(5)
C12 H12 0.9500
C13 C14 1.385(5)
C13 H13 0.9500
C14 C15 1.381(5)
C14 H14 0.9500
C15 C16 1.388(5)
C15 H15 0.9500
C16 H16 0.9500
C17 C18 1.397(5)
C17 C22 1.398(5)
C17 P2 1.806(3)
C18 C19 1.384(5)
C18 H18 0.9500
C19 C20 1.395(5)
C19 H19 0.9500
C20 C21 1.375(5)
C20 H20 0.9500
C21 C22 1.386(5)
C21 H21 0.9500
C22 H22 0.9500
C23 C24 1.395(4)
C23 C28 1.400(5)
C23 P2 1.807(3)
C24 C25 1.390(5)
C24 H24 0.9500
C25 C26 1.374(5)
C25 H25 0.9500
C26 C27 1.390(5)
C26 H26 0.9500
C27 C28 1.380(5)
C27 H27 0.9500
C28 H28 0.9500
C29 N4 1.327(4)
C29 N3 1.350(4)
C29 H29 0.9500
C30 C31 1.368(5)
C30 N4 1.374(4)
C30 P3 1.801(3)
C31 N3 1.379(4)
C31 P4 1.787(3)
C32 N3 1.465(4)
C32 H32A 0.9800
C32 H32B 0.9800
C32 H32C 0.9800
C33 C38 1.394(5)
C33 C34 1.400(5)
C33 P3 1.814(3)
C34 C35 1.385(5)
C34 H34 0.9500
C35 C36 1.388(5)
C35 H35 0.9500
C36 C37 1.383(5)
C36 H36 0.9500
C37 C38 1.387(5)
C37 H37 0.9500
C38 H38 0.9500
C39 C44 1.388(5)
C39 C40 1.392(5)
C39 P3 1.818(3)
C40 C41 1.390(5)
C40 H40 0.9500
C41 C42 1.380(5)
C41 H41 0.9500
C42 C43 1.379(5)
C42 H42 0.9500
C43 C44 1.390(5)
C43 H43 0.9500
C44 H44 0.9500
C45 C46 1.395(5)
C45 C50 1.403(5)
C45 P4 1.814(3)
C46 C47 1.388(5)
C46 H46 0.9500
C47 C48 1.394(6)
C47 H47 0.9500
C48 C49 1.379(6)
C48 H48 0.9500
C49 C50 1.392(5)
C49 H49 0.9500
C50 H50 0.9500
C51 C52 1.390(5)
C51 C56 1.394(5)
C51 P4 1.817(3)
C52 C53 1.388(5)
C52 H52 0.9500
C53 C54 1.381(6)
C53 H53 0.9500
C54 C55 1.378(6)
C54 H54 0.9500
C55 C56 1.387(5)
C55 H55 0.9500
C56 H56 0.9500
Cl1 Pd1 2.3464(8)
Cl2 Pd1 2.3471(8)
Cl3 Pd2 2.3592(8)
Cl4 Pd2 2.3349(8)
P1 Pd1 2.2437(8)
P2 Pd1 2.2398(9)
P3 Pd2 2.2406(9)
P4 Pd2 2.2442(9)

loop_
_geom_torsion_atom_site_label_1
_geom_torsion_atom_site_label_2
_geom_torsion_atom_site_label_3
_geom_torsion_atom_site_label_4
_geom_torsion
N2 C2 C3 N1 0.6(4)
P1 C2 C3 N1 -176.6(2)
N2 C2 C3 P2 179.8(2)
P1 C2 C3 P2 2.6(4)
C10 C5 C6 C7 0.5(6)
P1 C5 C6 C7 -178.9(3)
C5 C6 C7 C8 -1.0(7)
C6 C7 C8 C9 0.4(7)
C7 C8 C9 C10 0.8(7)
C8 C9 C10 C5 -1.3(6)
C6 C5 C10 C9 0.7(6)
P1 C5 C10 C9 -179.9(3)
C16 C11 C12 C13 0.7(5)
P1 C11 C12 C13 -178.1(3)
C11 C12 C13 C14 -0.4(5)
C12 C13 C14 C15 -0.5(5)
C13 C14 C15 C16 1.2(5)
C14 C15 C16 C11 -0.9(5)
C12 C11 C16 C15 -0.1(5)
P1 C11 C16 C15 178.7(3)
C22 C17 C18 C19 0.3(5)
P2 C17 C18 C19 179.4(3)
C17 C18 C19 C20 -0.2(6)
C18 C19 C20 C21 0.4(6)
C19 C20 C21 C22 -0.6(6)
C20 C21 C22 C17 0.7(6)
C18 C17 C22 C21 -0.5(5)
P2 C17 C22 C21 -179.6(3)
C28 C23 C24 C25 0.0(5)
P2 C23 C24 C25 179.8(3)
C23 C24 C25 C26 -1.9(5)
C24 C25 C26 C27 1.7(5)
C25 C26 C27 C28 0.4(5)
C26 C27 C28 C23 -2.2(5)
C24 C23 C28 C27 2.0(5)
P2 C23 C28 C27 -177.8(3)
N4 C30 C31 N3 -1.0(4)
P3 C30 C31 N3 172.0(2)
N4 C30 C31 P4 179.7(2)
P3 C30 C31 P4 -7.3(4)
C38 C33 C34 C35 2.5(5)
P3 C33 C34 C35 -179.7(2)
C33 C34 C35 C36 -1.2(5)
C34 C35 C36 C37 -1.3(5)
C35 C36 C37 C38 2.5(5)
C36 C37 C38 C33 -1.2(5)
C34 C33 C38 C37 -1.3(5)
P3 C33 C38 C37 -179.1(3)
C44 C39 C40 C41 -1.1(5)
P3 C39 C40 C41 177.6(3)
C39 C40 C41 C42 0.9(5)
C40 C41 C42 C43 -0.7(5)
C41 C42 C43 C44 0.8(5)
C40 C39 C44 C43 1.3(5)
P3 C39 C44 C43 -177.4(3)
C42 C43 C44 C39 -1.1(5)
C50 C45 C46 C47 -1.9(5)
P4 C45 C46 C47 178.8(3)
C45 C46 C47 C48 -0.4(5)
C46 C47 C48 C49 1.9(5)
C47 C48 C49 C50 -1.2(5)
C48 C49 C50 C45 -1.0(5)
C46 C45 C50 C49 2.6(5)
P4 C45 C50 C49 -178.1(3)
C56 C51 C52 C53 -0.5(6)
P4 C51 C52 C53 179.5(3)
C51 C52 C53 C54 0.8(6)
C52 C53 C54 C55 -0.9(7)
C53 C54 C55 C56 0.7(6)
C54 C55 C56 C51 -0.4(6)
C52 C51 C56 C55 0.3(6)
P4 C51 C56 C55 -179.7(3)
N2 C1 N1 C3 0.1(4)
N2 C1 N1 C4 180.0(3)
C2 C3 N1 C1 -0.4(4)
P2 C3 N1 C1 -179.5(3)
C2 C3 N1 C4 179.7(3)
P2 C3 N1 C4 0.7(5)
N1 C1 N2 C2 0.3(4)
C3 C2 N2 C1 -0.5(4)
P1 C2 N2 C1 176.3(3)
N4 C29 N3 C31 -0.7(4)
N4 C29 N3 C32 -177.9(3)
C30 C31 N3 C29 0.9(3)
P4 C31 N3 C29 -179.9(3)
C30 C31 N3 C32 178.1(3)
P4 C31 N3 C32 -2.7(5)
N3 C29 N4 C30 0.1(4)
C31 C30 N4 C29 0.6(4)
P3 C30 N4 C29 -171.4(3)
C3 C2 P1 C11 -125.6(3)
N2 C2 P1 C11 57.7(3)
C3 C2 P1 C5 122.2(3)
N2 C2 P1 C5 -54.5(3)
C3 C2 P1 Pd1 0.9(3)
N2 C2 P1 Pd1 -175.7(3)
C12 C11 P1 C2 -171.5(3)
C16 C11 P1 C2 9.7(3)
C12 C11 P1 C5 -58.9(3)
C16 C11 P1 C5 122.3(3)
C12 C11 P1 Pd1 69.1(3)
C16 C11 P1 Pd1 -109.7(3)
C6 C5 P1 C2 -120.6(3)
C10 C5 P1 C2 60.0(3)
C6 C5 P1 C11 126.2(3)
C10 C5 P1 C11 -53.2(3)
C6 C5 P1 Pd1 -4.2(3)
C10 C5 P1 Pd1 176.4(3)
N1 C3 P2 C17 -62.7(4)
C2 C3 P2 C17 118.4(3)
N1 C3 P2 C23 52.7(4)
C2 C3 P2 C23 -126.2(3)
N1 C3 P2 Pd1 174.3(3)
C2 C3 P2 Pd1 -4.6(3)
C18 C17 P2 C3 -179.9(3)
C22 C17 P2 C3 -0.8(3)
C18 C17 P2 C23 65.6(3)
C22 C17 P2 C23 -115.4(3)
C18 C17 P2 Pd1 -62.7(3)
C22 C17 P2 Pd1 116.4(3)
C24 C23 P2 C3 -110.2(3)
C28 C23 P2 C3 69.5(3)
C24 C23 P2 C17 5.1(3)
C28 C23 P2 C17 -175.1(3)
C24 C23 P2 Pd1 133.7(3)
C28 C23 P2 Pd1 -46.5(3)
C31 C30 P3 C33 -117.0(3)
N4 C30 P3 C33 54.5(3)
C31 C30 P3 C39 127.4(3)
N4 C30 P3 C39 -61.1(3)
C31 C30 P3 Pd2 5.5(3)
N4 C30 P3 Pd2 177.0(3)
C38 C33 P3 C30 126.0(3)
C34 C33 P3 C30 -51.8(3)
C38 C33 P3 C39 -118.3(3)
C34 C33 P3 C39 64.0(3)
C38 C33 P3 Pd2 10.8(3)
C34 C33 P3 Pd2 -167.0(2)
C44 C39 P3 C30 62.4(3)
C40 C39 P3 C30 -116.2(3)
C44 C39 P3 C33 -49.0(3)
C40 C39 P3 C33 132.3(3)
C44 C39 P3 Pd2 179.9(2)
C40 C39 P3 Pd2 1.3(3)
C30 C31 P4 C45 -122.0(3)
N3 C31 P4 C45 59.0(4)
C30 C31 P4 C51 122.4(3)
N3 C31 P4 C51 -56.7(4)
C30 C31 P4 Pd2 5.2(3)
N3 C31 P4 Pd2 -173.9(3)
C46 C45 P4 C31 -164.7(3)
C50 C45 P4 C31 15.9(3)
C46 C45 P4 C51 -49.1(3)
C50 C45 P4 C51 131.5(3)
C46 C45 P4 Pd2 76.7(3)
C50 C45 P4 Pd2 -102.7(3)
C52 C51 P4 C31 -82.9(3)
C56 C51 P4 C31 97.1(3)
C52 C51 P4 C45 162.5(3)
C56 C51 P4 C45 -17.5(3)
C52 C51 P4 Pd2 31.4(3)
C56 C51 P4 Pd2 -148.6(3)
C3 P2 Pd1 P1 3.84(11)
C17 P2 Pd1 P1 -114.58(12)
C23 P2 Pd1 P1 120.37(12)
C3 P2 Pd1 Cl1 82.7(7)
C17 P2 Pd1 Cl1 -35.7(7)
C23 P2 Pd1 Cl1 -160.7(7)
C3 P2 Pd1 Cl2 -171.49(11)
C17 P2 Pd1 Cl2 70.09(12)
C23 P2 Pd1 Cl2 -54.96(12)
C2 P1 Pd1 P2 -2.86(11)
C11 P1 Pd1 P2 116.86(12)
C5 P1 Pd1 P2 -119.13(12)
C2 P1 Pd1 Cl1 179.57(11)
C11 P1 Pd1 Cl1 -60.71(12)
C5 P1 Pd1 Cl1 63.30(12)
C2 P1 Pd1 Cl2 62.3(4)
C11 P1 Pd1 Cl2 -178.0(3)
C5 P1 Pd1 Cl2 -54.0(4)
C30 P3 Pd2 P4 -1.73(11)
C33 P3 Pd2 P4 111.61(12)
C39 P3 Pd2 P4 -121.23(11)
C30 P3 Pd2 Cl4 23.6(5)
C33 P3 Pd2 Cl4 136.9(4)
C39 P3 Pd2 Cl4 -95.9(4)
C30 P3 Pd2 Cl3 -178.93(11)
C33 P3 Pd2 Cl3 -65.59(12)
C39 P3 Pd2 Cl3 61.57(11)
C31 P4 Pd2 P3 -1.15(11)
C45 P4 Pd2 P3 117.95(14)
C51 P4 Pd2 P3 -117.11(12)
C31 P4 Pd2 Cl4 -179.38(11)
C45 P4 Pd2 Cl4 -60.28(14)
C51 P4 Pd2 Cl4 64.66(12)
C31 P4 Pd2 Cl3 107.7(6)
C45 P4 Pd2 Cl3 -133.2(6)
C51 P4 Pd2 Cl3 -8.3(6)
